data_1542801
loop_
_publ_author_name
'Dubey, Ritesh'
'Desiraju, Gautam R.'

_publ_section_title
;
 Combinatorial selection of molecular conformations and supramolecular
 synthons in quercetin cocrystal landscapes: a route to ternary solids
;
_journal_issue 4
_journal_name_full IUCrJ
_journal_page_first 402
_journal_page_last 408
_journal_paper_doi 10.1107/S2052252515009884
_journal_volume 2
_journal_year 2015
_chemical_formula_sum 'C25 H18 N4 O7'
_chemical_formula_weight 486.43
_chemical_name_systematic
;
 ?
;
_space_group_crystal_system monoclinic
_space_group_IT_number 15
_space_group_name_Hall '-C 2yc'
_space_group_name_H-M_alt 'C 1 2/c 1'
_symmetry_space_group_name_Hall '-C 2yc'
_symmetry_space_group_name_H-M 'C 1 2/c 1'
_atom_sites_solution_hydrogens mixed
_audit_creation_method SHELXL-2013
_cell_angle_alpha 90
_cell_angle_beta 101.543(7)
_cell_angle_gamma 90
_cell_formula_units_Z 8
_cell_length_a 21.647(3)
_cell_length_b 12.8623(16)
_cell_length_c 15.712(2)
_cell_measurement_temperature 150(2)
_cell_volume 4286.2(10)
_computing_structure_refinement 'SHELXL-2013 (Sheldrick, 2013)'
_diffrn_ambient_temperature 150(2)
_diffrn_measured_fraction_theta_full 0.996
_diffrn_measured_fraction_theta_max 0.990
_diffrn_radiation_type MoK\a
_diffrn_radiation_wavelength 0.71073
_diffrn_reflns_av_R_equivalents 0.0508
_diffrn_reflns_av_unetI/netI 0.0414
_diffrn_reflns_laue_measured_fraction_full 0.996
_diffrn_reflns_laue_measured_fraction_max 0.990
_diffrn_reflns_limit_h_max 26
_diffrn_reflns_limit_h_min -25
_diffrn_reflns_limit_k_max 13
_diffrn_reflns_limit_k_min -15
_diffrn_reflns_limit_l_max 14
_diffrn_reflns_limit_l_min -18
_diffrn_reflns_number 24298
_diffrn_reflns_point_group_measured_fraction_full 0.996
_diffrn_reflns_point_group_measured_fraction_max 0.990
_diffrn_reflns_theta_full 25.242
_diffrn_reflns_theta_max 26.000
_diffrn_reflns_theta_min 1.852
_exptl_absorpt_coefficient_mu 0.113
_exptl_absorpt_correction_T_max 0.983
_exptl_absorpt_correction_T_min 0.973
_exptl_absorpt_correction_type analytical
_exptl_absorpt_process_details 'Bruker, AXS, 2008'
_exptl_crystal_colour Red
_exptl_crystal_density_diffrn 1.508
_exptl_crystal_description Plate
_exptl_crystal_F_000 2016
_exptl_crystal_size_max 0.350
_exptl_crystal_size_mid 0.200
_exptl_crystal_size_min 0.150
_refine_diff_density_max 0.291
_refine_diff_density_min -0.305
_refine_diff_density_rms 0.064
_refine_ls_extinction_method none
_refine_ls_goodness_of_fit_ref 0.887
_refine_ls_hydrogen_treatment mixed
_refine_ls_matrix_type full
_refine_ls_number_parameters 345
_refine_ls_number_reflns 4173
_refine_ls_number_restraints 0
_refine_ls_restrained_S_all 0.887
_refine_ls_R_factor_all 0.0743
_refine_ls_R_factor_gt 0.0517
_refine_ls_shift/su_max 0.000
_refine_ls_shift/su_mean 0.000
_refine_ls_structure_factor_coef Fsqd
_refine_ls_weighting_details
;
 w=1/[\s^2^(Fo^2^)+(0.0625P)^2^+17.9666P]
 where P=(Fo^2^+2Fc^2^)/3
;
_refine_ls_weighting_scheme calc
_refine_ls_wR_factor_gt 0.1221
_refine_ls_wR_factor_ref 0.1362
_reflns_Friedel_coverage 0.000
_reflns_number_gt 3253
_reflns_number_total 4173
_reflns_threshold_expression 'I > 2\s(I)'
_cod_data_source_file lc5063.cif
_cod_data_source_block QAP_II
_cod_depositor_comments
;
The following automatic conversions were performed:

'_exptl_absorpt_correction_type' value 'Analytical' changed to
'analytical' according to
/usr/data/users/saulius/automatic-downloads/current/IUCr/lib/dictionaries/cif_core.dic
dictionary named 'cif_core.dic' version 2.4.2 from 2011-04-26.

Automatic conversion script
Id: cif_fix_values 4287 2015-11-16 14:04:37Z antanas 
;
_cod_database_code 1542801
_publcif_datablock.id {ca7e82c3-76a5-4cc8-8d7a-5838d2425dc3}

_shelx_space_group_comment
;
The symmetry employed for this shelxl refinement is uniquely defined
by the following loop, which should always be used as a source of
symmetry information in preference to the above space-group names.
They are only intended as comments.
;
_shelx_estimated_absorpt_t_min 0.962
_shelx_estimated_absorpt_t_max 0.983
_shelxl_version_number 2013-2

loop_
_space_group_symop_operation_xyz
'x, y, z'
'-x, y, -z+1/2'
'x+1/2, y+1/2, z'
'-x+1/2, y+1/2, -z+1/2'
'-x, -y, -z'
'x, -y, z-1/2'
'-x+1/2, -y+1/2, -z'
'x+1/2, -y+1/2, z-1/2'

loop_
_atom_site_label
_atom_site_type_symbol
_atom_site_fract_x
_atom_site_fract_y
_atom_site_fract_z
_atom_site_U_iso_or_equiv
_atom_site_adp_type
_atom_site_occupancy
_atom_site_site_symmetry_order
_atom_site_calc_flag
_atom_site_refinement_flags_posn
_atom_site_refinement_flags_adp
H1O H 0.1751(17) 0.477(3) 0.369(2) 0.051(10) Uiso 1 1 d . .
H4O H 0.0968(16) 0.276(3) -0.149(2) 0.046(10) Uiso 1 1 d . .
H2O H 0.2322(15) 0.314(2) 0.067(2) 0.039(9) Uiso 1 1 d . .
H5O H -0.1895(18) 0.236(3) -0.290(2) 0.052(10) Uiso 1 1 d . .
H6O H -0.268(2) 0.361(3) -0.180(3) 0.076(13) Uiso 1 1 d . .
O7 O 0.01858(7) 0.38411(12) 0.05880(10) 0.0156(4) Uani 1 1 d . .
O4 O 0.06003(8) 0.27776(14) -0.13585(11) 0.0209(4) Uani 1 1 d . .
O2 O 0.24283(7) 0.33673(13) 0.12433(11) 0.0179(4) Uani 1 1 d . .
O1 O 0.13425(8) 0.47363(14) 0.33498(11) 0.0214(4) Uani 1 1 d . .
O6 O -0.24052(7) 0.32590(14) -0.20351(11) 0.0206(4) Uani 1 1 d . .
O3 O 0.17450(7) 0.29198(13) -0.02877(11) 0.0181(4) Uani 1 1 d . .
C6 C 0.13077(10) 0.35873(17) 0.08704(15) 0.0134(5) Uani 1 1 d . .
O5 O -0.14886(8) 0.24076(14) -0.27217(11) 0.0197(4) Uani 1 1 d . .
N3 N 0.44827(9) 0.49810(16) 0.39750(13) 0.0204(5) Uani 1 1 d . .
N4 N 0.25897(9) 0.48344(15) 0.42547(13) 0.0177(4) Uani 1 1 d . .
C9 C 0.01249(10) 0.34562(17) -0.02420(15) 0.0139(5) Uani 1 1 d . .
C8 C 0.06466(10) 0.31572(17) -0.05429(15) 0.0149(5) Uani 1 1 d . .
C7 C 0.12700(10) 0.32076(17) 0.00013(15) 0.0141(5) Uani 1 1 d . .
N1 N 0.65404(9) 0.60021(17) 0.34087(14) 0.0212(5) Uani 1 1 d . .
C25 C 0.34263(11) 0.58336(18) 0.38662(16) 0.0198(5) Uani 1 1 d . .
H25 H 0.3565 0.6469 0.3659 0.024 Uiso 1 1 calc R U
C11 C -0.07136(10) 0.29512(18) -0.15211(15) 0.0151(5) Uani 1 1 d . .
H11 H -0.0399 0.2665 -0.1795 0.018 Uiso 1 1 calc R U
C15 C -0.10125(10) 0.38352(17) -0.03136(15) 0.0155(5) Uani 1 1 d . .
H15 H -0.0905 0.4144 0.0246 0.019 Uiso 1 1 calc R U
C10 C -0.05378(10) 0.34159(17) -0.07009(15) 0.0141(5) Uani 1 1 d . .
N2 N 0.46562(9) 0.58327(16) 0.37248(14) 0.0221(5) Uani 1 1 d . .
C1 C 0.07593(10) 0.39105(17) 0.11402(15) 0.0144(5) Uani 1 1 d . .
C4 C 0.19075(10) 0.40518(17) 0.22973(15) 0.0150(5) Uani 1 1 d . .
H4 H 0.2299 0.4096 0.2697 0.018 Uiso 1 1 calc R U
C18 C 0.53019(11) 0.58250(19) 0.36147(15) 0.0185(5) Uani 1 1 d . .
C22 C 0.36163(11) 0.40782(18) 0.43728(15) 0.0186(5) Uani 1 1 d . .
H22 H 0.3888 0.3498 0.4523 0.022 Uiso 1 1 calc R U
C14 C -0.16419(10) 0.38019(17) -0.07450(15) 0.0161(5) Uani 1 1 d . .
H14 H -0.1959 0.4096 -0.0479 0.019 Uiso 1 1 calc R U
C5 C 0.18836(10) 0.36763(17) 0.14777(15) 0.0151(5) Uani 1 1 d . .
C13 C -0.18101(10) 0.33449(17) -0.15575(15) 0.0143(5) Uani 1 1 d . .
C24 C 0.28143(11) 0.57150(18) 0.39765(16) 0.0188(5) Uani 1 1 d . .
H24 H 0.2536 0.6290 0.3848 0.023 Uiso 1 1 calc R U
C21 C 0.38359(11) 0.49928(19) 0.40674(15) 0.0174(5) Uani 1 1 d . .
C2 C 0.07702(11) 0.43065(18) 0.19613(15) 0.0168(5) Uani 1 1 d . .
H2 H 0.0393 0.4530 0.2126 0.020 Uiso 1 1 calc R U
C12 C -0.13385(10) 0.29052(17) -0.19343(15) 0.0146(5) Uani 1 1 d . .
C23 C 0.29931(11) 0.40366(19) 0.44510(16) 0.0188(5) Uani 1 1 d . .
H23 H 0.2841 0.3410 0.4655 0.023 Uiso 1 1 calc R U
C20 C 0.61809(11) 0.6843(2) 0.34353(17) 0.0231(6) Uani 1 1 d . .
H20 H 0.6362 0.7508 0.3385 0.028 Uiso 1 1 calc R U
C17 C 0.56628(11) 0.49412(19) 0.35803(16) 0.0211(5) Uani 1 1 d . .
H17 H 0.5493 0.4268 0.3629 0.025 Uiso 1 1 calc R U
C19 C 0.55617(11) 0.67972(19) 0.35317(17) 0.0220(5) Uani 1 1 d . .
H19 H 0.5321 0.7413 0.3541 0.026 Uiso 1 1 calc R U
C3 C 0.13478(11) 0.43709(17) 0.25420(15) 0.0158(5) Uani 1 1 d . .
C16 C 0.62773(11) 0.5066(2) 0.34730(16) 0.0218(5) Uani 1 1 d . .
H16 H 0.6525 0.4462 0.3443 0.026 Uiso 1 1 calc R U

loop_
_atom_site_aniso_label
_atom_site_aniso_U_11
_atom_site_aniso_U_22
_atom_site_aniso_U_33
_atom_site_aniso_U_23
_atom_site_aniso_U_13
_atom_site_aniso_U_12
O7 0.0083(7) 0.0238(8) 0.0143(8) -0.0030(7) 0.0011(6) -0.0006(6)
O4 0.0098(8) 0.0353(10) 0.0182(9) -0.0060(7) 0.0045(7) -0.0010(7)
O2 0.0094(7) 0.0272(9) 0.0167(9) -0.0032(7) 0.0013(7) 0.0040(7)
O1 0.0140(8) 0.0341(10) 0.0159(9) -0.0056(7) 0.0023(7) -0.0010(7)
O6 0.0091(8) 0.0293(9) 0.0224(10) -0.0043(7) 0.0009(7) 0.0018(7)
O3 0.0099(8) 0.0259(9) 0.0190(9) -0.0022(7) 0.0038(7) 0.0009(7)
C6 0.0113(10) 0.0143(10) 0.0142(12) 0.0017(9) 0.0016(9) -0.0005(8)
O5 0.0088(8) 0.0318(10) 0.0179(9) -0.0058(7) 0.0008(7) -0.0033(7)
N3 0.0151(10) 0.0224(10) 0.0239(12) 0.0002(9) 0.0046(9) 0.0000(8)
N4 0.0142(9) 0.0224(10) 0.0169(11) -0.0021(8) 0.0038(8) -0.0007(8)
C9 0.0117(10) 0.0152(11) 0.0144(12) -0.0012(9) 0.0017(9) -0.0022(9)
C8 0.0126(10) 0.0183(11) 0.0136(12) -0.0019(9) 0.0019(9) -0.0022(9)
C7 0.0123(10) 0.0154(11) 0.0148(12) 0.0002(9) 0.0035(9) -0.0025(9)
N1 0.0135(9) 0.0300(11) 0.0197(11) 0.0012(9) 0.0022(8) -0.0009(9)
C25 0.0195(12) 0.0191(12) 0.0222(13) 0.0003(10) 0.0078(10) -0.0006(10)
C11 0.0096(10) 0.0197(11) 0.0170(12) 0.0009(9) 0.0047(9) -0.0009(9)
C15 0.0128(10) 0.0169(11) 0.0162(12) 0.0011(9) 0.0017(9) -0.0004(9)
C10 0.0120(11) 0.0157(11) 0.0137(12) 0.0025(9) 0.0004(9) -0.0001(9)
N2 0.0168(10) 0.0261(11) 0.0243(12) 0.0026(9) 0.0064(9) 0.0003(9)
C1 0.0105(10) 0.0143(11) 0.0178(12) 0.0010(9) 0.0013(9) -0.0013(9)
C4 0.0109(10) 0.0175(11) 0.0156(12) -0.0002(9) 0.0002(9) -0.0012(9)
C18 0.0138(11) 0.0257(13) 0.0157(12) 0.0010(10) 0.0022(9) -0.0010(10)
C22 0.0171(11) 0.0204(12) 0.0175(13) -0.0009(9) 0.0014(10) 0.0009(9)
C14 0.0113(10) 0.0178(11) 0.0198(13) -0.0002(9) 0.0044(9) 0.0009(9)
C5 0.0101(10) 0.0166(11) 0.0187(12) 0.0026(9) 0.0030(9) 0.0017(9)
C13 0.0077(10) 0.0165(11) 0.0176(12) 0.0045(9) -0.0002(9) -0.0020(9)
C24 0.0176(11) 0.0187(11) 0.0197(13) -0.0007(9) 0.0030(10) 0.0025(9)
C21 0.0144(11) 0.0239(12) 0.0134(12) -0.0049(9) 0.0012(9) -0.0017(9)
C2 0.0118(10) 0.0212(12) 0.0176(13) -0.0011(9) 0.0034(9) -0.0001(9)
C12 0.0128(11) 0.0176(11) 0.0129(12) 0.0007(9) 0.0015(9) -0.0016(9)
C23 0.0192(12) 0.0203(12) 0.0171(13) 0.0005(9) 0.0043(10) -0.0002(10)
C20 0.0178(12) 0.0228(12) 0.0291(15) 0.0048(11) 0.0055(11) -0.0024(10)
C17 0.0181(12) 0.0212(12) 0.0232(14) -0.0014(10) 0.0026(10) -0.0024(10)
C19 0.0188(12) 0.0216(12) 0.0264(14) 0.0034(10) 0.0063(11) 0.0030(10)
C3 0.0166(11) 0.0172(11) 0.0139(12) -0.0002(9) 0.0039(9) -0.0015(9)
C16 0.0180(12) 0.0237(12) 0.0236(14) -0.0039(10) 0.0037(10) 0.0012(10)

loop_
_atom_type_symbol
_atom_type_description
_atom_type_scat_dispersion_real
_atom_type_scat_dispersion_imag
_atom_type_scat_source
C C 0.0033 0.0016 'International Tables Vol C Tables 4.2.6.8 and 6.1.1.4'
H H 0.0000 0.0000 'International Tables Vol C Tables 4.2.6.8 and 6.1.1.4'
N N 0.0061 0.0033 'International Tables Vol C Tables 4.2.6.8 and 6.1.1.4'
O O 0.0106 0.0060 'International Tables Vol C Tables 4.2.6.8 and 6.1.1.4'

loop_
_geom_angle_atom_site_label_1
_geom_angle_atom_site_label_2
_geom_angle_atom_site_label_3
_geom_angle
C1 O7 C9 121.82(17)
C8 O4 H4O 110(2)
C5 O2 H2O 107(2)
C3 O1 H1O 112(2)
C13 O6 H6O 112(3)
C1 C6 C5 117.2(2)
C1 C6 C7 119.9(2)
C5 C6 C7 122.9(2)
C12 O5 H5O 111(2)
N2 N3 C21 112.6(2)
C24 N4 C23 117.3(2)
C8 C9 O7 120.0(2)
C8 C9 C10 127.9(2)
O7 C9 C10 112.09(18)
O4 C8 C9 121.3(2)
O4 C8 C7 117.27(19)
C9 C8 C7 121.4(2)
O3 C7 C6 123.2(2)
O3 C7 C8 120.4(2)
C6 C7 C8 116.46(19)
C20 N1 C16 117.6(2)
C24 C25 C21 118.0(2)
C24 C25 H25 121.0
C21 C25 H25 121.0
C12 C11 C10 120.7(2)
C12 C11 H11 119.6
C10 C11 H11 119.6
C14 C15 C10 120.4(2)
C14 C15 H15 119.8
C10 C15 H15 119.8
C11 C10 C15 118.3(2)
C11 C10 C9 121.6(2)
C15 C10 C9 120.1(2)
N3 N2 C18 113.1(2)
O7 C1 C2 117.36(19)
O7 C1 C6 120.3(2)
C2 C1 C6 122.3(2)
C5 C4 C3 119.3(2)
C5 C4 H4 120.4
C3 C4 H4 120.4
C17 C18 C19 119.5(2)
C17 C18 N2 125.3(2)
C19 C18 N2 115.2(2)
C23 C22 C21 118.1(2)
C23 C22 H22 120.9
C21 C22 H22 120.9
C13 C14 C15 120.7(2)
C13 C14 H14 119.6
C15 C14 H14 119.6
O2 C5 C4 119.1(2)
O2 C5 C6 119.2(2)
C4 C5 C6 121.8(2)
O6 C13 C14 126.0(2)
O6 C13 C12 115.2(2)
C14 C13 C12 118.8(2)
N4 C24 C25 123.7(2)
N4 C24 H24 118.1
C25 C24 H24 118.1
C22 C21 C25 119.3(2)
C22 C21 N3 115.7(2)
C25 C21 N3 125.0(2)
C1 C2 C3 118.5(2)
C1 C2 H2 120.7
C3 C2 H2 120.7
O5 C12 C11 118.5(2)
O5 C12 C13 120.6(2)
C11 C12 C13 120.9(2)
N4 C23 C22 123.5(2)
N4 C23 H23 118.2
C22 C23 H23 118.2
N1 C20 C19 123.5(2)
N1 C20 H20 118.2
C19 C20 H20 118.2
C16 C17 C18 118.2(2)
C16 C17 H17 120.9
C18 C17 H17 120.9
C20 C19 C18 118.0(2)
C20 C19 H19 121.0
C18 C19 H19 121.0
O1 C3 C2 117.3(2)
O1 C3 C4 121.8(2)
C2 C3 C4 120.9(2)
N1 C16 C17 123.0(2)
N1 C16 H16 118.5
C17 C16 H16 118.5

loop_
_geom_bond_atom_site_label_1
_geom_bond_atom_site_label_2
_geom_bond_distance
O7 C1 1.368(3)
O7 C9 1.376(3)
O4 C8 1.356(3)
O4 H4O 0.86(3)
O2 C5 1.363(3)
O2 H2O 0.92(3)
O1 C3 1.356(3)
O1 H1O 0.94(4)
O6 C13 1.359(3)
O6 H6O 0.89(4)
O3 C7 1.260(3)
C6 C1 1.401(3)
C6 C5 1.415(3)
C6 C7 1.437(3)
O5 C12 1.373(3)
O5 H5O 0.87(4)
N3 N2 1.247(3)
N3 C21 1.436(3)
N4 C24 1.340(3)
N4 C23 1.343(3)
C9 C8 1.364(3)
C9 C10 1.472(3)
C8 C7 1.447(3)
N1 C20 1.338(3)
N1 C16 1.345(3)
C25 C24 1.379(3)
C25 C21 1.394(3)
C25 H25 0.9500
C11 C12 1.380(3)
C11 C10 1.402(3)
C11 H11 0.9500
C15 C14 1.396(3)
C15 C10 1.403(3)
C15 H15 0.9500
N2 C18 1.442(3)
C1 C2 1.383(3)
C4 C5 1.366(3)
C4 C3 1.404(3)
C4 H4 0.9500
C18 C17 1.386(3)
C18 C19 1.388(3)
C22 C23 1.380(3)
C22 C21 1.390(3)
C22 H22 0.9500
C14 C13 1.386(3)
C14 H14 0.9500
C13 C12 1.398(3)
C24 H24 0.9500
C2 C3 1.395(3)
C2 H2 0.9500
C23 H23 0.9500
C20 C19 1.380(3)
C20 H20 0.9500
C17 C16 1.383(3)
C17 H17 0.9500
C19 H19 0.9500
C16 H16 0.9500
